data_9016585
loop_
_publ_author_name
'Greenwood, N. N.'
'McDonald, W. S.'
'Spalding, T. R.'

_publ_section_title
;
 Crystal and molecular structure of 6,6 bis(nido-decaboranyl) oxide (B10H13)2O
;
_journal_name_full 'Journal of the Chemical Society, Dalton Transactions, Inorganic Chemistry'
_journal_page_first 1251
_journal_page_last 1252
_journal_volume 1980
_journal_year 1980
_chemical_compound_source Synthetic
_chemical_formula_sum 'B20 H26 O'
_space_group_IT_number 15
_symmetry_space_group_name_Hall '-C 2yc'
_symmetry_space_group_name_H-M 'C 1 2/c 1'
_cell_angle_alpha 90
_cell_angle_beta 98.43
_cell_angle_gamma 90
_cell_length_a 24.838
_cell_length_b 6.816
_cell_length_c 10.132
_cell_formula_units_Z 4
_cell_volume 1696.772
_database_code_amcsd 0018697
_exptl_crystal_density_diffrn 1.012
_cod_original_formula_sum 'O B20 H26'
_cod_database_code 9016585
_amcsd_formula_title (B10H13)2O

loop_
_space_group_symop_operation_xyz
x,y,z
1/2+x,1/2+y,z
x,-y,1/2+z
1/2+x,1/2-y,1/2+z
-x,y,1/2-z
1/2-x,1/2+y,1/2-z
-x,-y,-z
1/2-x,1/2-y,-z

loop_
_atom_site_label
_atom_site_fract_x
_atom_site_fract_y
_atom_site_fract_z
O1 0.00000 0.08390 0.25000
B1 0.12179 0.18960 0.02120
B2 0.05953 0.26920 0.06660
B3 0.11806 0.41900 0.09950
B4 0.18062 0.28990 0.11790
B5 0.08319 0.02350 0.09740
B6 0.04587 0.15360 0.20820
B7 0.07654 0.39260 0.22270
B8 0.15754 0.40550 0.25550
B9 0.19340 0.17930 0.26980
B10 0.16347 0.03840 0.13050
H1 0.12250 0.15800 -0.08800
H2 0.02530 0.30900 -0.01100
H3 0.11590 0.56800 0.05200
H4 0.21340 0.34600 0.06700
H5 0.06640 -0.10900 0.05100
H6 0.05330 0.51000 0.25600
H7 0.17350 0.53400 0.30600
H8 0.32100 0.15900 0.32900
H9 0.18370 -0.09600 0.09400
H10 0.08190 0.00200 0.21600
H11 0.07880 0.25900 0.30000
H12 0.16050 0.27400 0.33600
H13 0.16970 0.02300 0.25600

loop_
_cod_related_entry_id
_cod_related_entry_database
_cod_related_entry_code
1 AMCSD 0018697
